data_1563862
loop_
_publ_author_name
'Wassy, Daniel'
'Hermann, Mathias'
'W\"ossner, Jan S.'
'Fr\'ed\'eric, Lucas'
'Pieters, Gr\'egory'
'Esser, Birgit'

_publ_section_title
;
 Enantiopure nanohoops through racemic resolution of diketo[n]CPPs by
 chiral derivatization as precursors to DBP[n]CPPs
;
_journal_name_full 'Chemical Science'
_journal_paper_doi 10.1039/D1SC02718B
_journal_year 2021
_chemical_formula_moiety 'C76 H56, C5 H12'
_chemical_formula_sum 'C81 H68'
_chemical_formula_weight 1041.35
_space_group_crystal_system orthorhombic
_space_group_IT_number 19
_space_group_name_Hall 'P 2ac 2ab'
_space_group_name_H-M_alt 'P 21 21 21'
_atom_sites_solution_hydrogens geom
_atom_sites_solution_primary direct
_audit_creation_method
;
FinalCif V82 by Daniel Kratzert, Freiburg 2021,
https://github.com/dkratzert/FinalCif
;
_audit_update_record
;
2021-01-13 deposited with the CCDC.	2021-06-21 downloaded from the CCDC.
;
_cell_angle_alpha 90
_cell_angle_beta 90
_cell_angle_gamma 90
_cell_formula_units_Z 4
_cell_length_a 8.025(2)
_cell_length_b 26.772(7)
_cell_length_c 27.166(7)
_cell_measurement_reflns_used 7972
_cell_measurement_temperature 100(2)
_cell_measurement_theta_max 21.5055
_cell_measurement_theta_min 2.6425
_cell_volume 5836(3)
_computing_cell_refinement 'SAINT V8.40A'
_computing_data_collection 'Bruker BIS 2018.9.0.3/05-Dec-2018 && APEX3_2019.1-0'
_computing_data_reduction 'SAINT V8.40A'
_computing_structure_refinement 'SHELXL-2018/3 (Sheldrick, 2018)'
_computing_structure_solution 'SHELXT 2014/5 (Sheldrick, 2014)'
_diffrn_ambient_environment N~2~
_diffrn_ambient_temperature 100(2)
_diffrn_detector CCD
_diffrn_detector_area_resol_mean 8.3
_diffrn_detector_type 'Bruker APEXII'
_diffrn_measured_fraction_theta_full 0.999
_diffrn_measured_fraction_theta_max 0.999
_diffrn_measurement_device 'three-circle diffractometer'
_diffrn_measurement_device_type 'Bruker APEX2 QUAZAR'
_diffrn_measurement_method '\w and \f scans'
_diffrn_measurement_specimen_support 'MiTeGen micromount'
_diffrn_radiation_monochromator 'mirror optics'
_diffrn_radiation_probe x-ray
_diffrn_radiation_type MoK\a
_diffrn_radiation_wavelength 0.71073
_diffrn_reflns_av_R_equivalents 0.0587
_diffrn_reflns_av_unetI/netI 0.0569
_diffrn_reflns_Laue_measured_fraction_full 0.999
_diffrn_reflns_Laue_measured_fraction_max 0.999
_diffrn_reflns_limit_h_max 9
_diffrn_reflns_limit_h_min -9
_diffrn_reflns_limit_k_max 30
_diffrn_reflns_limit_k_min -30
_diffrn_reflns_limit_l_max 31
_diffrn_reflns_limit_l_min -31
_diffrn_reflns_number 53755
_diffrn_reflns_point_group_measured_fraction_full 0.996
_diffrn_reflns_point_group_measured_fraction_max 0.996
_diffrn_reflns_theta_full 24.275
_diffrn_reflns_theta_max 24.275
_diffrn_reflns_theta_min 1.068
_diffrn_source 'microfocus sealed X-ray tube'
_diffrn_source_current 0.6
_diffrn_source_type 'Incoatec I\ms'
_diffrn_source_voltage 50.0
_exptl_absorpt_coefficient_mu 0.067
_exptl_absorpt_correction_T_max 0.745
_exptl_absorpt_correction_T_min 0.7181
_exptl_absorpt_correction_type multi-scan
_exptl_absorpt_process_details
;
SADABS-2016/2 - Bruker AXS area detector scaling and absorption correction:
Krause, L., Herbst-Irmer, R., Sheldrick G.M. & Stalke D., J. Appl. Cryst. 48
(2015) 3-10
;
_exptl_crystal_colour red
_exptl_crystal_density_diffrn 1.185
_exptl_crystal_description block
_exptl_crystal_F_000 2216
_exptl_crystal_recrystallization_method 'solvent layering of a CDCl3 solution with n-pentane'
_exptl_crystal_size_max 0.220
_exptl_crystal_size_mid 0.080
_exptl_crystal_size_min 0.080
_refine_diff_density_max 0.230
_refine_diff_density_min -0.224
_refine_diff_density_rms 0.043
_refine_ls_abs_structure_details
;
 Flack x determined using 2698 quotients [(I+)-(I-)]/[(I+)+(I-)]
 (Parsons, Flack and Wagner, Acta Cryst. B69 (2013) 249-259).
;
_refine_ls_abs_structure_Flack -2.5(10)
_refine_ls_extinction_method none
_refine_ls_goodness_of_fit_ref 1.057
_refine_ls_hydrogen_treatment constr
_refine_ls_matrix_type full
_refine_ls_number_parameters 738
_refine_ls_number_reflns 9430
_refine_ls_number_restraints 0
_refine_ls_restrained_S_all 1.057
_refine_ls_R_factor_all 0.0757
_refine_ls_R_factor_gt 0.0529
_refine_ls_shift/su_max 0.000
_refine_ls_shift/su_mean 0.000
_refine_ls_structure_factor_coef Fsqd
_refine_ls_weighting_details 'w=1/[\s^2^(Fo^2^)+(0.0484P)^2^+3.1437P] where P=(Fo^2^+2Fc^2^)/3'
_refine_ls_weighting_scheme calc
_refine_ls_wR_factor_gt 0.1153
_refine_ls_wR_factor_ref 0.1249
_reflns_Friedel_coverage 0.773
_reflns_Friedel_fraction_full 0.993
_reflns_Friedel_fraction_max 0.993
_reflns_number_gt 7541
_reflns_number_total 9430
_reflns_threshold_expression 'I > 2\s(I)'
_cod_data_source_file d1sc02718b2.cif
_cod_data_source_block Esser_JW_602_0m_a
_cod_original_cell_volume 5837(3)
_cod_database_code 1563862
_shelx_shelxl_version_number 2018/3
_shelx_space_group_comment
;
The symmetry employed for this shelxl refinement is uniquely defined
by the following loop, which should always be used as a source of
symmetry information in preference to the above space-group names.
They are only intended as comments.
;
_shelx_estimated_absorpt_t_min 0.985
_shelx_estimated_absorpt_t_max 0.995
_olex2_diffrn_ambient_temperature_device 'Oxford Cryostream 800'

loop_
_space_group_symop_operation_xyz
'x, y, z'
'-x+1/2, -y, z+1/2'
'-x, y+1/2, -z+1/2'
'x+1/2, -y+1/2, -z'

loop_
_atom_site_label
_atom_site_type_symbol
_atom_site_fract_x
_atom_site_fract_y
_atom_site_fract_z
_atom_site_U_iso_or_equiv
_atom_site_adp_type
_atom_site_occupancy
_atom_site_site_symmetry_order
_atom_site_calc_flag
_atom_site_refinement_flags_posn
_atom_site_refinement_flags_adp
_atom_site_refinement_flags_occupancy
_atom_site_disorder_assembly
_atom_site_disorder_group
C1 C 0.0470(6) 0.38799(18) 0.47731(17) 0.0336(12) Uani 1 1 d . . . . .
C2 C -0.0894(6) 0.41944(18) 0.46976(18) 0.0366(12) Uani 1 1 d . . . . .
H2 H -0.176991 0.408468 0.448888 0.044 Uiso 1 1 calc R U . . .
C3 C -0.1015(6) 0.46568(19) 0.49140(18) 0.0380(13) Uani 1 1 d . . . . .
H3 H -0.196284 0.485906 0.484909 0.046 Uiso 1 1 calc R U . . .
C4 C 0.0228(6) 0.48349(18) 0.52275(16) 0.0327(11) Uani 1 1 d . . . . .
C5 C 0.1448(6) 0.44945(18) 0.53612(16) 0.0343(12) Uani 1 1 d . . . . .
H5 H 0.222722 0.458312 0.560950 0.041 Uiso 1 1 calc R U . . .
C6 C 0.1561(7) 0.40317(18) 0.51439(17) 0.0367(13) Uani 1 1 d . . . . .
H6 H 0.240771 0.380835 0.524977 0.044 Uiso 1 1 calc R U . . .
C7 C 0.0879(6) 0.34687(16) 0.44316(16) 0.0294(11) Uani 1 1 d . . . . .
C8 C 0.2448(6) 0.32569(17) 0.44171(18) 0.0360(12) Uani 1 1 d . . . . .
H8 H 0.318213 0.330705 0.468689 0.043 Uiso 1 1 calc R U . . .
C9 C 0.2980(6) 0.29744(17) 0.40215(17) 0.0341(12) Uani 1 1 d . . . . .
H9 H 0.404549 0.282002 0.403369 0.041 Uiso 1 1 calc R U . . .
C10 C 0.1992(6) 0.29114(16) 0.36068(17) 0.0310(11) Uani 1 1 d . . . . .
C11 C 0.0344(6) 0.30662(17) 0.36464(18) 0.0353(12) Uani 1 1 d . . . . .
H11 H -0.041990 0.298549 0.339145 0.042 Uiso 1 1 calc R U . . .
C12 C -0.0203(6) 0.33347(19) 0.40487(17) 0.0360(12) Uani 1 1 d . . . . .
H12 H -0.134085 0.343098 0.406663 0.043 Uiso 1 1 calc R U . . .
C13 C 0.0506(6) 0.53800(18) 0.52990(16) 0.0308(11) Uani 1 1 d . . . . .
C14 C 0.0046(6) 0.57132(18) 0.49324(17) 0.0311(11) Uani 1 1 d . . . . .
H14 H -0.081614 0.562309 0.470985 0.037 Uiso 1 1 calc R U . . .
C15 C 0.0811(6) 0.61733(18) 0.48825(17) 0.0322(11) Uani 1 1 d . . . . .
H15 H 0.046068 0.639269 0.462793 0.039 Uiso 1 1 calc R U . . .
C16 C 0.2095(6) 0.63220(16) 0.52010(15) 0.0263(11) Uani 1 1 d . . . . .
C17 C 0.2331(6) 0.60247(17) 0.56175(16) 0.0312(11) Uani 1 1 d . . . . .
H17 H 0.303191 0.614195 0.587450 0.037 Uiso 1 1 calc R U . . .
C18 C 0.1567(6) 0.55622(17) 0.56652(16) 0.0304(11) Uani 1 1 d . . . . .
H18 H 0.176904 0.536665 0.595087 0.037 Uiso 1 1 calc R U . . .
C19 C 0.2776(6) 0.28021(16) 0.31249(17) 0.0295(11) Uani 1 1 d . . . . .
C20 C 0.4160(6) 0.24923(17) 0.30636(17) 0.0330(12) Uani 1 1 d . . . . .
H20 H 0.441188 0.224869 0.330667 0.040 Uiso 1 1 calc R U . . .
C21 C 0.5168(6) 0.25361(16) 0.26522(16) 0.0295(11) Uani 1 1 d . . . . .
H21 H 0.609393 0.231812 0.261518 0.035 Uiso 1 1 calc R U . . .
C22 C 0.4850(6) 0.28951(16) 0.22902(16) 0.0269(11) Uani 1 1 d . . . . .
C23 C 0.3358(6) 0.31549(17) 0.23288(17) 0.0307(11) Uani 1 1 d . . . . .
H23 H 0.303119 0.336935 0.206741 0.037 Uiso 1 1 calc R U . . .
C24 C 0.2343(6) 0.31119(17) 0.27318(17) 0.0312(11) Uani 1 1 d . . . . .
H24 H 0.133044 0.329529 0.274398 0.037 Uiso 1 1 calc R U . . .
C25 C 0.3338(6) 0.66865(17) 0.50312(16) 0.0275(11) Uani 1 1 d . . . . .
C26 C 0.2974(6) 0.70595(16) 0.46953(16) 0.0279(11) Uani 1 1 d . . . . .
H26 H 0.185015 0.716457 0.465847 0.033 Uiso 1 1 calc R U . . .
C27 C 0.4192(6) 0.72842(16) 0.44117(16) 0.0289(11) Uani 1 1 d . . . . .
H27 H 0.388996 0.753629 0.418233 0.035 Uiso 1 1 calc R U . . .
C28 C 0.5851(6) 0.71457(15) 0.44584(16) 0.0255(10) Uani 1 1 d . . . . .
C29 C 0.6253(6) 0.68273(16) 0.48451(16) 0.0285(11) Uani 1 1 d . . . . .
H29 H 0.739184 0.676350 0.491622 0.034 Uiso 1 1 calc R U . . .
C30 C 0.5040(6) 0.66017(17) 0.51280(16) 0.0281(11) Uani 1 1 d . . . . .
H30 H 0.535499 0.638721 0.539061 0.034 Uiso 1 1 calc R U . . .
C31 C 0.6085(6) 0.30669(15) 0.19275(16) 0.0266(11) Uani 1 1 d . . . . .
C32 C 0.7783(6) 0.30460(16) 0.20355(17) 0.0287(11) Uani 1 1 d . . . . .
H32 H 0.817414 0.281110 0.227072 0.034 Uiso 1 1 calc R U . . .
C33 C 0.8903(6) 0.33599(15) 0.18071(16) 0.0281(11) Uani 1 1 d . . . . .
H33 H 1.005780 0.332982 0.187838 0.034 Uiso 1 1 calc R U . . .
C34 C 0.8365(6) 0.37222(15) 0.14719(15) 0.0248(10) Uani 1 1 d . . . . .
C35 C 0.6729(6) 0.36773(16) 0.13006(16) 0.0269(11) Uani 1 1 d . . . . .
H35 H 0.637511 0.387434 0.102919 0.032 Uiso 1 1 calc R U . . .
C36 C 0.5621(6) 0.33529(16) 0.15182(16) 0.0289(11) Uani 1 1 d . . . . .
H36 H 0.452603 0.332244 0.138884 0.035 Uiso 1 1 calc R U . . .
C37 C 0.7077(6) 0.72345(15) 0.40597(16) 0.0267(11) Uani 1 1 d . . . . .
C38 C 0.6609(6) 0.71477(15) 0.35781(16) 0.0291(11) Uani 1 1 d . . . . .
H38 H 0.545813 0.714635 0.349587 0.035 Uiso 1 1 calc R U . . .
C39 C 0.7778(6) 0.70625(16) 0.32117(17) 0.0283(11) Uani 1 1 d . . . . .
H39 H 0.741353 0.700207 0.288432 0.034 Uiso 1 1 calc R U . . .
C40 C 0.9469(6) 0.70640(15) 0.33154(15) 0.0245(10) Uani 1 1 d . . . . .
C41 C 0.9938(6) 0.72214(15) 0.37844(16) 0.0278(11) Uani 1 1 d . . . . .
H41 H 1.108425 0.727684 0.385220 0.033 Uiso 1 1 calc R U . . .
C42 C 0.8789(6) 0.72985(16) 0.41510(16) 0.0297(11) Uani 1 1 d . . . . .
H42 H 0.915400 0.739611 0.446945 0.036 Uiso 1 1 calc R U . . .
C43 C 0.9332(6) 0.41894(15) 0.13999(15) 0.0232(10) Uani 1 1 d . . . . .
C44 C 1.0551(5) 0.43163(15) 0.17480(15) 0.0230(10) Uani 1 1 d . . . . .
H44 H 1.100277 0.406509 0.195591 0.028 Uiso 1 1 calc R U . . .
C45 C 1.1095(5) 0.47987(16) 0.17909(15) 0.0237(10) Uani 1 1 d . . . . .
C46 C 1.0452(5) 0.51804(15) 0.14855(15) 0.0219(10) Uani 1 1 d . . . . .
C47 C 0.9398(6) 0.50508(16) 0.11029(15) 0.0259(10) Uani 1 1 d . . . . .
H47 H 0.905105 0.529537 0.087119 0.031 Uiso 1 1 calc R U . . .
C48 C 0.8851(6) 0.45581(16) 0.10603(16) 0.0262(11) Uani 1 1 d . . . . .
H48 H 0.813615 0.446974 0.079552 0.031 Uiso 1 1 calc R U . . .
C49 C 1.0628(6) 0.67886(15) 0.29836(16) 0.0247(10) Uani 1 1 d . . . . .
C50 C 1.0307(6) 0.67425(15) 0.24784(16) 0.0252(10) Uani 1 1 d . . . . .
H50 H 0.965417 0.698560 0.231203 0.030 Uiso 1 1 calc R U . . .
C51 C 1.0955(6) 0.63380(15) 0.22250(15) 0.0235(10) Uani 1 1 d . . . . .
C52 C 1.1928(5) 0.59755(15) 0.24736(15) 0.0228(10) Uani 1 1 d . . . . .
C53 C 1.2428(6) 0.60575(16) 0.29503(16) 0.0282(11) Uani 1 1 d . . . . .
H53 H 1.320079 0.583976 0.310575 0.034 Uiso 1 1 calc R U . . .
C54 C 1.1779(6) 0.64658(15) 0.31993(16) 0.0262(11) Uani 1 1 d . . . . .
H54 H 1.212996 0.652742 0.352767 0.031 Uiso 1 1 calc R U . . .
C55 C 1.2075(5) 0.50259(15) 0.21986(15) 0.0222(10) Uani 1 1 d . . . . .
C56 C 1.1849(6) 0.55230(15) 0.21689(16) 0.0245(10) Uani 1 1 d . . . . .
C57 C 1.0876(6) 0.56533(15) 0.17295(15) 0.0243(10) Uani 1 1 d . . . . .
C58 C 1.3038(5) 0.47191(15) 0.25537(15) 0.0233(10) Uani 1 1 d . . . . .
C59 C 1.2332(6) 0.45313(16) 0.29853(17) 0.0298(11) Uani 1 1 d . . . . .
C60 C 1.3283(6) 0.42333(17) 0.32951(18) 0.0362(12) Uani 1 1 d . . . . .
H60 H 1.280161 0.410539 0.358867 0.043 Uiso 1 1 calc R U . . .
C61 C 1.4936(6) 0.41189(17) 0.31812(19) 0.0368(13) Uani 1 1 d . . . . .
C62 C 1.5604(6) 0.43038(16) 0.27501(18) 0.0341(12) Uani 1 1 d . . . . .
H62 H 1.672054 0.422181 0.266661 0.041 Uiso 1 1 calc R U . . .
C63 C 1.4693(6) 0.46053(16) 0.24360(17) 0.0269(11) Uani 1 1 d . . . . .
C64 C 1.0426(5) 0.61420(15) 0.17396(15) 0.0234(10) Uani 1 1 d . . . . .
C65 C 0.9632(6) 0.64237(15) 0.13363(15) 0.0230(10) Uani 1 1 d . . . . .
C66 C 1.0639(6) 0.67452(15) 0.10561(15) 0.0243(10) Uani 1 1 d . . . . .
C67 C 0.9987(6) 0.69596(16) 0.06390(16) 0.0286(11) Uani 1 1 d . . . . .
H67 H 1.066667 0.717798 0.045008 0.034 Uiso 1 1 calc R U . . .
C68 C 0.8384(6) 0.68685(16) 0.04863(16) 0.0300(11) Uani 1 1 d . . . . .
C69 C 0.7367(6) 0.65764(17) 0.07819(17) 0.0331(12) Uani 1 1 d . . . . .
H69 H 0.623530 0.652831 0.069039 0.040 Uiso 1 1 calc R U . . .
C70 C 0.7963(6) 0.63513(15) 0.12106(16) 0.0256(10) Uani 1 1 d . . . . .
C71 C 1.0548(6) 0.4658(2) 0.31197(18) 0.0454(14) Uani 1 1 d . . . . .
H71A H 1.045006 0.501832 0.317541 0.068 Uiso 1 1 calc R U . . .
H71B H 1.023514 0.447846 0.342023 0.068 Uiso 1 1 calc R U . . .
H71C H 0.980634 0.455865 0.285037 0.068 Uiso 1 1 calc R U . . .
C72 C 1.5961(7) 0.3795(2) 0.3510(2) 0.0539(16) Uani 1 1 d . . . . .
H72A H 1.586383 0.344601 0.340356 0.081 Uiso 1 1 calc R U . . .
H72B H 1.556085 0.382576 0.384962 0.081 Uiso 1 1 calc R U . . .
H72C H 1.712974 0.389884 0.349319 0.081 Uiso 1 1 calc R U . . .
C73 C 1.5480(6) 0.48034(19) 0.19748(18) 0.0420(13) Uani 1 1 d . . . . .
H73A H 1.497062 0.464253 0.168786 0.063 Uiso 1 1 calc R U . . .
H73B H 1.667760 0.473188 0.197941 0.063 Uiso 1 1 calc R U . . .
H73C H 1.530627 0.516521 0.195595 0.063 Uiso 1 1 calc R U . . .
C74 C 1.2430(6) 0.68489(18) 0.12003(18) 0.0362(12) Uani 1 1 d . . . . .
H74A H 1.301931 0.653192 0.124758 0.054 Uiso 1 1 calc R U . . .
H74B H 1.245176 0.704070 0.150742 0.054 Uiso 1 1 calc R U . . .
H74C H 1.297603 0.704098 0.093905 0.054 Uiso 1 1 calc R U . . .
C75 C 0.7768(8) 0.70806(19) 0.00052(18) 0.0465(14) Uani 1 1 d . . . . .
H75A H 0.803511 0.684885 -0.026268 0.070 Uiso 1 1 calc R U . . .
H75B H 0.830982 0.740262 -0.005624 0.070 Uiso 1 1 calc R U . . .
H75C H 0.655833 0.712806 0.002193 0.070 Uiso 1 1 calc R U . . .
C76 C 0.6823(6) 0.60391(18) 0.15214(18) 0.0367(12) Uani 1 1 d . . . . .
H76A H 0.634508 0.624571 0.178363 0.055 Uiso 1 1 calc R U . . .
H76B H 0.745354 0.576296 0.166755 0.055 Uiso 1 1 calc R U . . .
H76C H 0.592435 0.590455 0.131613 0.055 Uiso 1 1 calc R U . . .
C1_1 C 0.7394(7) 0.5725(2) 0.3095(2) 0.0563(16) Uani 1 1 d . . . . .
H1A_1 H 0.843961 0.577632 0.291593 0.085 Uiso 1 1 calc R U . . .
H1B_1 H 0.657971 0.597705 0.299350 0.085 Uiso 1 1 calc R U . . .
H1C_1 H 0.695846 0.539090 0.302231 0.085 Uiso 1 1 calc R U . . .
C2_1 C 0.7712(8) 0.5771(2) 0.3644(2) 0.0560(16) Uani 1 1 d . . . . .
H2A_1 H 0.827651 0.609324 0.370719 0.067 Uiso 1 1 calc R U . . .
H2B_1 H 0.848139 0.550093 0.374529 0.067 Uiso 1 1 calc R U . . .
C3_1 C 0.6131(8) 0.5743(2) 0.3966(2) 0.0577(16) Uani 1 1 d . . . . .
H3A_1 H 0.643538 0.582070 0.431030 0.069 Uiso 1 1 calc R U . . .
H3B_1 H 0.533350 0.600118 0.385331 0.069 Uiso 1 1 calc R U . . .
C4_1 C 0.5297(8) 0.5248(2) 0.3951(2) 0.0699(19) Uani 1 1 d . . . . .
H4A_1 H 0.611216 0.498561 0.403993 0.084 Uiso 1 1 calc R U . . .
H4B_1 H 0.490504 0.518114 0.361203 0.084 Uiso 1 1 calc R U . . .
C5_1 C 0.3814(11) 0.5224(4) 0.4306(3) 0.118(3) Uani 1 1 d . . . . .
H5A_1 H 0.304114 0.549766 0.423294 0.176 Uiso 1 1 calc R U . . .
H5B_1 H 0.421369 0.525500 0.464508 0.176 Uiso 1 1 calc R U . . .
H5C_1 H 0.323820 0.490374 0.426539 0.176 Uiso 1 1 calc R U . . .

loop_
_atom_site_aniso_label
_atom_site_aniso_U_11
_atom_site_aniso_U_22
_atom_site_aniso_U_33
_atom_site_aniso_U_23
_atom_site_aniso_U_13
_atom_site_aniso_U_12
C1 0.031(3) 0.038(3) 0.031(3) 0.014(2) 0.003(2) 0.000(2)
C2 0.026(3) 0.043(3) 0.041(3) 0.000(2) -0.003(2) -0.006(2)
C3 0.026(3) 0.044(3) 0.044(3) 0.005(3) -0.003(2) 0.003(2)
C4 0.031(3) 0.042(3) 0.025(2) 0.004(2) 0.004(2) -0.003(2)
C5 0.038(3) 0.045(3) 0.020(2) 0.005(2) -0.003(2) 0.003(2)
C6 0.041(3) 0.041(3) 0.029(3) 0.008(2) -0.008(3) 0.001(2)
C7 0.031(3) 0.031(2) 0.026(2) 0.009(2) -0.002(2) -0.001(2)
C8 0.034(3) 0.037(3) 0.037(3) 0.007(2) -0.007(2) 0.001(2)
C9 0.033(3) 0.032(3) 0.037(3) 0.007(2) -0.002(3) 0.003(2)
C10 0.031(3) 0.027(2) 0.035(3) 0.009(2) -0.006(2) -0.004(2)
C11 0.033(3) 0.039(3) 0.034(3) 0.004(2) -0.006(2) -0.004(2)
C12 0.025(3) 0.046(3) 0.037(3) 0.010(2) -0.002(2) -0.002(2)
C13 0.019(3) 0.048(3) 0.026(3) 0.003(2) 0.003(2) 0.001(2)
C14 0.017(3) 0.045(3) 0.031(3) -0.002(2) -0.003(2) 0.004(2)
C15 0.027(3) 0.041(3) 0.028(3) 0.004(2) -0.002(2) 0.007(2)
C16 0.025(3) 0.032(3) 0.021(2) -0.008(2) 0.001(2) 0.009(2)
C17 0.029(3) 0.044(3) 0.021(2) -0.005(2) 0.001(2) 0.007(2)
C18 0.026(3) 0.043(3) 0.023(2) 0.004(2) 0.004(2) 0.008(2)
C19 0.028(3) 0.027(2) 0.033(3) 0.004(2) -0.003(2) -0.003(2)
C20 0.037(3) 0.029(2) 0.033(3) 0.006(2) -0.010(3) 0.001(2)
C21 0.032(3) 0.022(2) 0.034(3) -0.001(2) -0.005(2) 0.004(2)
C22 0.028(3) 0.021(2) 0.031(3) -0.002(2) -0.004(2) -0.002(2)
C23 0.029(3) 0.030(3) 0.033(3) 0.005(2) -0.010(2) 0.002(2)
C24 0.024(3) 0.034(3) 0.036(3) 0.001(2) -0.005(2) 0.001(2)
C25 0.031(3) 0.031(3) 0.020(2) -0.008(2) -0.002(2) 0.007(2)
C26 0.024(3) 0.030(2) 0.030(3) -0.008(2) -0.001(2) 0.010(2)
C27 0.033(3) 0.025(2) 0.029(3) -0.003(2) -0.003(2) 0.004(2)
C28 0.029(3) 0.022(2) 0.025(2) -0.0086(19) -0.002(2) 0.003(2)
C29 0.026(3) 0.031(3) 0.028(3) -0.010(2) -0.010(2) 0.003(2)
C30 0.030(3) 0.033(3) 0.021(2) -0.007(2) -0.004(2) 0.004(2)
C31 0.028(3) 0.020(2) 0.032(3) -0.004(2) -0.002(2) 0.0028(19)
C32 0.030(3) 0.022(2) 0.034(3) 0.001(2) -0.007(2) 0.010(2)
C33 0.027(3) 0.022(2) 0.036(3) -0.005(2) -0.002(2) 0.008(2)
C34 0.030(3) 0.025(2) 0.020(2) -0.0033(19) 0.002(2) 0.002(2)
C35 0.031(3) 0.028(2) 0.022(2) -0.002(2) -0.005(2) 0.000(2)
C36 0.027(3) 0.029(3) 0.030(3) -0.003(2) -0.006(2) 0.001(2)
C37 0.031(3) 0.020(2) 0.029(3) -0.003(2) -0.005(2) 0.003(2)
C38 0.027(3) 0.027(2) 0.034(3) 0.001(2) -0.003(2) 0.006(2)
C39 0.034(3) 0.026(2) 0.025(2) 0.001(2) -0.005(2) 0.002(2)
C40 0.027(3) 0.018(2) 0.028(2) -0.0024(19) 0.000(2) 0.000(2)
C41 0.026(3) 0.024(2) 0.034(3) -0.003(2) -0.005(2) -0.005(2)
C42 0.036(3) 0.029(3) 0.024(3) -0.007(2) -0.002(2) -0.004(2)
C43 0.024(3) 0.024(2) 0.021(2) -0.0031(19) 0.003(2) 0.007(2)
C44 0.022(2) 0.023(2) 0.024(2) -0.0009(19) 0.001(2) 0.007(2)
C45 0.021(2) 0.028(2) 0.023(2) -0.002(2) 0.003(2) 0.003(2)
C46 0.021(2) 0.026(2) 0.018(2) -0.0003(19) 0.005(2) 0.0015(19)
C47 0.026(3) 0.029(2) 0.023(2) 0.0012(19) 0.002(2) 0.005(2)
C48 0.026(3) 0.031(3) 0.022(2) -0.007(2) 0.000(2) 0.002(2)
C49 0.027(3) 0.019(2) 0.028(2) 0.0011(19) -0.002(2) -0.005(2)
C50 0.025(3) 0.021(2) 0.029(2) 0.004(2) -0.003(2) -0.004(2)
C51 0.026(3) 0.021(2) 0.023(2) 0.0025(19) 0.002(2) -0.003(2)
C52 0.021(2) 0.024(2) 0.024(2) -0.0005(19) 0.001(2) 0.0023(19)
C53 0.022(3) 0.032(3) 0.031(3) 0.000(2) -0.005(2) 0.002(2)
C54 0.025(3) 0.029(2) 0.025(2) -0.003(2) -0.003(2) -0.004(2)
C55 0.020(2) 0.027(2) 0.019(2) -0.0001(18) 0.000(2) 0.001(2)
C56 0.020(3) 0.026(2) 0.028(3) 0.003(2) -0.003(2) -0.0020(19)
C57 0.027(3) 0.024(2) 0.022(2) 0.0022(19) 0.006(2) 0.003(2)
C58 0.024(3) 0.022(2) 0.024(2) -0.0013(19) -0.006(2) 0.000(2)
C59 0.030(3) 0.031(3) 0.029(3) 0.000(2) -0.003(2) -0.001(2)
C60 0.042(3) 0.031(3) 0.036(3) 0.014(2) -0.005(3) -0.003(2)
C61 0.035(3) 0.027(3) 0.048(3) 0.009(2) -0.013(3) -0.008(2)
C62 0.025(3) 0.024(2) 0.053(3) 0.005(2) -0.008(3) 0.000(2)
C63 0.023(3) 0.024(2) 0.033(3) -0.002(2) 0.000(2) 0.001(2)
C64 0.018(2) 0.025(2) 0.027(2) 0.004(2) 0.003(2) -0.0013(19)
C65 0.026(3) 0.020(2) 0.022(2) -0.0028(19) -0.001(2) 0.0010(19)
C66 0.030(3) 0.019(2) 0.025(2) -0.0044(19) 0.001(2) 0.000(2)
C67 0.039(3) 0.023(2) 0.024(2) 0.002(2) -0.001(2) -0.001(2)
C68 0.042(3) 0.024(2) 0.025(2) 0.000(2) -0.010(2) 0.001(2)
C69 0.030(3) 0.029(3) 0.040(3) 0.002(2) -0.011(2) -0.002(2)
C70 0.027(3) 0.019(2) 0.031(3) 0.003(2) -0.003(2) 0.000(2)
C71 0.036(3) 0.063(4) 0.037(3) 0.011(3) 0.008(3) 0.008(3)
C72 0.036(3) 0.052(3) 0.074(4) 0.027(3) -0.019(3) -0.001(3)
C73 0.030(3) 0.044(3) 0.052(3) 0.007(3) 0.007(3) 0.006(2)
C74 0.030(3) 0.040(3) 0.039(3) 0.009(2) -0.001(2) -0.004(2)
C75 0.063(4) 0.039(3) 0.038(3) 0.006(2) -0.015(3) -0.003(3)
C76 0.029(3) 0.042(3) 0.040(3) 0.007(2) -0.002(2) -0.004(2)
C1_1 0.049(4) 0.060(4) 0.061(4) 0.010(3) -0.001(3) -0.003(3)
C2_1 0.057(4) 0.050(3) 0.061(4) 0.004(3) -0.006(3) 0.004(3)
C3_1 0.055(4) 0.050(4) 0.068(4) -0.008(3) -0.010(4) 0.005(3)
C4_1 0.066(4) 0.065(4) 0.079(5) -0.009(4) -0.005(4) -0.003(4)
C5_1 0.113(7) 0.126(7) 0.114(7) -0.031(6) 0.072(6) -0.040(6)

loop_
_atom_type_symbol
_atom_type_description
_atom_type_scat_dispersion_real
_atom_type_scat_dispersion_imag
_atom_type_scat_source
C C 0.0033 0.0016 'International Tables Vol C Tables 4.2.6.8 and 6.1.1.4'
H H 0.0000 0.0000 'International Tables Vol C Tables 4.2.6.8 and 6.1.1.4'

loop_
_geom_angle_atom_site_label_1
_geom_angle_atom_site_label_2
_geom_angle_atom_site_label_3
_geom_angle
_geom_angle_site_symmetry_1
_geom_angle_site_symmetry_3
_geom_angle_publ_flag
C6 C1 C2 115.0(5) . . ?
C6 C1 C7 122.1(4) . . ?
C2 C1 C7 122.1(4) . . ?
C3 C2 C1 122.4(5) . . ?
C3 C2 H2 118.8 . . ?
C1 C2 H2 118.8 . . ?
C2 C3 C4 121.2(5) . . ?
C2 C3 H3 119.4 . . ?
C4 C3 H3 119.4 . . ?
C5 C4 C3 116.1(4) . . ?
C5 C4 C13 120.3(4) . . ?
C3 C4 C13 121.4(4) . . ?
C6 C5 C4 121.8(5) . . ?
C6 C5 H5 119.1 . . ?
C4 C5 H5 119.1 . . ?
C5 C6 C1 122.1(5) . . ?
C5 C6 H6 119.0 . . ?
C1 C6 H6 119.0 . . ?
C8 C7 C12 116.0(4) . . ?
C8 C7 C1 121.7(4) . . ?
C12 C7 C1 121.3(4) . . ?
C7 C8 C9 121.9(5) . . ?
C7 C8 H8 119.0 . . ?
C9 C8 H8 119.0 . . ?
C8 C9 C10 121.4(5) . . ?
C8 C9 H9 119.3 . . ?
C10 C9 H9 119.3 . . ?
C9 C10 C11 116.4(5) . . ?
C9 C10 C19 119.9(4) . . ?
C11 C10 C19 122.1(4) . . ?
C12 C11 C10 121.3(5) . . ?
C12 C11 H11 119.4 . . ?
C10 C11 H11 119.4 . . ?
C11 C12 C7 121.6(5) . . ?
C11 C12 H12 119.2 . . ?
C7 C12 H12 119.2 . . ?
C14 C13 C18 116.7(4) . . ?
C14 C13 C4 119.8(4) . . ?
C18 C13 C4 121.8(4) . . ?
C15 C14 C13 121.7(4) . . ?
C15 C14 H14 119.2 . . ?
C13 C14 H14 119.2 . . ?
C14 C15 C16 121.2(4) . . ?
C14 C15 H15 119.4 . . ?
C16 C15 H15 119.4 . . ?
C17 C16 C15 115.9(4) . . ?
C17 C16 C25 122.7(4) . . ?
C15 C16 C25 119.6(4) . . ?
C18 C17 C16 121.6(4) . . ?
C18 C17 H17 119.2 . . ?
C16 C17 H17 119.2 . . ?
C17 C18 C13 120.9(4) . . ?
C17 C18 H18 119.5 . . ?
C13 C18 H18 119.5 . . ?
C20 C19 C24 117.4(4) . . ?
C20 C19 C10 124.1(4) . . ?
C24 C19 C10 116.9(4) . . ?
C21 C20 C19 120.7(4) . . ?
C21 C20 H20 119.6 . . ?
C19 C20 H20 119.6 . . ?
C20 C21 C22 121.3(4) . . ?
C20 C21 H21 119.4 . . ?
C22 C21 H21 119.4 . . ?
C23 C22 C21 116.7(4) . . ?
C23 C22 C31 118.3(4) . . ?
C21 C22 C31 124.2(4) . . ?
C24 C23 C22 122.1(4) . . ?
C24 C23 H23 119.0 . . ?
C22 C23 H23 119.0 . . ?
C23 C24 C19 120.9(4) . . ?
C23 C24 H24 119.6 . . ?
C19 C24 H24 119.6 . . ?
C26 C25 C30 116.4(4) . . ?
C26 C25 C16 122.9(4) . . ?
C30 C25 C16 119.5(4) . . ?
C27 C26 C25 122.2(4) . . ?
C27 C26 H26 118.9 . . ?
C25 C26 H26 118.9 . . ?
C26 C27 C28 120.7(4) . . ?
C26 C27 H27 119.6 . . ?
C28 C27 H27 119.6 . . ?
C27 C28 C29 117.1(4) . . ?
C27 C28 C37 121.8(4) . . ?
C29 C28 C37 119.8(4) . . ?
C30 C29 C28 121.7(4) . . ?
C30 C29 H29 119.1 . . ?
C28 C29 H29 119.1 . . ?
C29 C30 C25 120.6(4) . . ?
C29 C30 H30 119.7 . . ?
C25 C30 H30 119.7 . . ?
C32 C31 C36 116.7(4) . . ?
C32 C31 C22 120.3(4) . . ?
C36 C31 C22 121.6(4) . . ?
C33 C32 C31 121.2(4) . . ?
C33 C32 H32 119.4 . . ?
C31 C32 H32 119.4 . . ?
C32 C33 C34 121.0(4) . . ?
C32 C33 H33 119.5 . . ?
C34 C33 H33 119.5 . . ?
C33 C34 C35 116.5(4) . . ?
C33 C34 C43 120.6(4) . . ?
C35 C34 C43 121.3(4) . . ?
C36 C35 C34 121.2(4) . . ?
C36 C35 H35 119.4 . . ?
C34 C35 H35 119.4 . . ?
C35 C36 C31 121.0(4) . . ?
C35 C36 H36 119.5 . . ?
C31 C36 H36 119.5 . . ?
C38 C37 C42 117.0(4) . . ?
C38 C37 C28 119.0(4) . . ?
C42 C37 C28 122.6(4) . . ?
C37 C38 C39 121.6(4) . . ?
C37 C38 H38 119.2 . . ?
C39 C38 H38 119.2 . . ?
C40 C39 C38 121.1(4) . . ?
C40 C39 H39 119.5 . . ?
C38 C39 H39 119.5 . . ?
C39 C40 C41 116.8(4) . . ?
C39 C40 C49 119.1(4) . . ?
C41 C40 C49 122.2(4) . . ?
C42 C41 C40 121.8(4) . . ?
C42 C41 H41 119.1 . . ?
C40 C41 H41 119.1 . . ?
C41 C42 C37 120.6(4) . . ?
C41 C42 H42 119.7 . . ?
C37 C42 H42 119.7 . . ?
C44 C43 C48 117.7(4) . . ?
C44 C43 C34 118.7(4) . . ?
C48 C43 C34 122.3(4) . . ?
C45 C44 C43 120.6(4) . . ?
C45 C44 H44 119.7 . . ?
C43 C44 H44 119.7 . . ?
C44 C45 C46 121.0(4) . . ?
C44 C45 C55 128.2(4) . . ?
C46 C45 C55 109.5(4) . . ?
C47 C46 C45 118.9(4) . . ?
C47 C46 C57 134.1(4) . . ?
C45 C46 C57 105.9(4) . . ?
C46 C47 C48 119.4(4) . . ?
C46 C47 H47 120.3 . . ?
C48 C47 H47 120.3 . . ?
C47 C48 C43 121.5(4) . . ?
C47 C48 H48 119.2 . . ?
C43 C48 H48 119.2 . . ?
C54 C49 C50 118.6(4) . . ?
C54 C49 C40 117.8(4) . . ?
C50 C49 C40 121.4(4) . . ?
C51 C50 C49 119.1(4) . . ?
C51 C50 H50 120.4 . . ?
C49 C50 H50 120.4 . . ?
C50 C51 C52 120.4(4) . . ?
C50 C51 C64 127.7(4) . . ?
C52 C51 C64 109.9(4) . . ?
C53 C52 C51 120.1(4) . . ?
C53 C52 C56 132.5(4) . . ?
C51 C52 C56 105.8(4) . . ?
C52 C53 C54 118.4(4) . . ?
C52 C53 H53 120.8 . . ?
C54 C53 H53 120.8 . . ?
C53 C54 C49 122.2(4) . . ?
C53 C54 H54 118.9 . . ?
C49 C54 H54 118.9 . . ?
C56 C55 C58 131.0(4) . . ?
C56 C55 C45 106.8(4) . . ?
C58 C55 C45 122.2(4) . . ?
C55 C56 C57 110.8(4) . . ?
C55 C56 C52 140.9(4) . . ?
C57 C56 C52 106.6(3) . . ?
C64 C57 C56 110.7(4) . . ?
C64 C57 C46 141.1(4) . . ?
C56 C57 C46 106.6(3) . . ?
C59 C58 C63 119.9(4) . . ?
C59 C58 C55 122.3(4) . . ?
C63 C58 C55 117.8(4) . . ?
C60 C59 C58 119.5(4) . . ?
C60 C59 C71 120.1(4) . . ?
C58 C59 C71 120.3(4) . . ?
C59 C60 C61 120.9(5) . . ?
C59 C60 H60 119.5 . . ?
C61 C60 H60 119.5 . . ?
C62 C61 C60 118.6(5) . . ?
C62 C61 C72 120.2(5) . . ?
C60 C61 C72 121.2(5) . . ?
C61 C62 C63 121.8(5) . . ?
C61 C62 H62 119.1 . . ?
C63 C62 H62 119.1 . . ?
C62 C63 C58 119.2(4) . . ?
C62 C63 C73 119.9(4) . . ?
C58 C63 C73 120.9(4) . . ?
C57 C64 C65 126.4(4) . . ?
C57 C64 C51 106.4(4) . . ?
C65 C64 C51 127.2(4) . . ?
C70 C65 C66 120.3(4) . . ?
C70 C65 C64 121.7(4) . . ?
C66 C65 C64 117.9(4) . . ?
C67 C66 C65 118.9(4) . . ?
C67 C66 C74 119.9(4) . . ?
C65 C66 C74 121.2(4) . . ?
C68 C67 C66 122.1(4) . . ?
C68 C67 H67 118.9 . . ?
C66 C67 H67 118.9 . . ?
C67 C68 C69 118.5(4) . . ?
C67 C68 C75 120.1(4) . . ?
C69 C68 C75 121.4(5) . . ?
C68 C69 C70 121.7(4) . . ?
C68 C69 H69 119.2 . . ?
C70 C69 H69 119.2 . . ?
C65 C70 C69 118.2(4) . . ?
C65 C70 C76 121.7(4) . . ?
C69 C70 C76 120.1(4) . . ?
C59 C71 H71A 109.5 . . ?
C59 C71 H71B 109.5 . . ?
H71A C71 H71B 109.5 . . ?
C59 C71 H71C 109.5 . . ?
H71A C71 H71C 109.5 . . ?
H71B C71 H71C 109.5 . . ?
C61 C72 H72A 109.5 . . ?
C61 C72 H72B 109.5 . . ?
H72A C72 H72B 109.5 . . ?
C61 C72 H72C 109.5 . . ?
H72A C72 H72C 109.5 . . ?
H72B C72 H72C 109.5 . . ?
C63 C73 H73A 109.5 . . ?
C63 C73 H73B 109.5 . . ?
H73A C73 H73B 109.5 . . ?
C63 C73 H73C 109.5 . . ?
H73A C73 H73C 109.5 . . ?
H73B C73 H73C 109.5 . . ?
C66 C74 H74A 109.5 . . ?
C66 C74 H74B 109.5 . . ?
H74A C74 H74B 109.5 . . ?
C66 C74 H74C 109.5 . . ?
H74A C74 H74C 109.5 . . ?
H74B C74 H74C 109.5 . . ?
C68 C75 H75A 109.5 . . ?
C68 C75 H75B 109.5 . . ?
H75A C75 H75B 109.5 . . ?
C68 C75 H75C 109.5 . . ?
H75A C75 H75C 109.5 . . ?
H75B C75 H75C 109.5 . . ?
C70 C76 H76A 109.5 . . ?
C70 C76 H76B 109.5 . . ?
H76A C76 H76B 109.5 . . ?
C70 C76 H76C 109.5 . . ?
H76A C76 H76C 109.5 . . ?
H76B C76 H76C 109.5 . . ?
C2_1 C1_1 H1A_1 109.5 . . ?
C2_1 C1_1 H1B_1 109.5 . . ?
H1A_1 C1_1 H1B_1 109.5 . . ?
C2_1 C1_1 H1C_1 109.5 . . ?
H1A_1 C1_1 H1C_1 109.5 . . ?
H1B_1 C1_1 H1C_1 109.5 . . ?
C1_1 C2_1 C3_1 114.5(5) . . ?
C1_1 C2_1 H2A_1 108.6 . . ?
C3_1 C2_1 H2A_1 108.6 . . ?
C1_1 C2_1 H2B_1 108.6 . . ?
C3_1 C2_1 H2B_1 108.6 . . ?
H2A_1 C2_1 H2B_1 107.6 . . ?
C4_1 C3_1 C2_1 113.5(5) . . ?
C4_1 C3_1 H3A_1 108.9 . . ?
C2_1 C3_1 H3A_1 108.9 . . ?
C4_1 C3_1 H3B_1 108.9 . . ?
C2_1 C3_1 H3B_1 108.9 . . ?
H3A_1 C3_1 H3B_1 107.7 . . ?
C3_1 C4_1 C5_1 111.8(6) . . ?
C3_1 C4_1 H4A_1 109.3 . . ?
C5_1 C4_1 H4A_1 109.3 . . ?
C3_1 C4_1 H4B_1 109.3 . . ?
C5_1 C4_1 H4B_1 109.3 . . ?
H4A_1 C4_1 H4B_1 107.9 . . ?
C4_1 C5_1 H5A_1 109.5 . . ?
C4_1 C5_1 H5B_1 109.5 . . ?
H5A_1 C5_1 H5B_1 109.5 . . ?
C4_1 C5_1 H5C_1 109.5 . . ?
H5A_1 C5_1 H5C_1 109.5 . . ?
H5B_1 C5_1 H5C_1 109.5 . . ?

loop_
_geom_bond_atom_site_label_1
_geom_bond_atom_site_label_2
_geom_bond_distance
_geom_bond_site_symmetry_2
_geom_bond_publ_flag
C1 C6 1.395(7) . ?
C1 C2 1.396(7) . ?
C1 C7 1.477(7) . ?
C2 C3 1.374(7) . ?
C2 H2 0.9500 . ?
C3 C4 1.396(7) . ?
C3 H3 0.9500 . ?
C4 C5 1.386(6) . ?
C4 C13 1.489(7) . ?
C5 C6 1.375(6) . ?
C5 H5 0.9500 . ?
C6 H6 0.9500 . ?
C7 C8 1.381(7) . ?
C7 C12 1.401(6) . ?
C8 C9 1.382(7) . ?
C8 H8 0.9500 . ?
C9 C10 1.388(6) . ?
C9 H9 0.9500 . ?
C10 C11 1.390(7) . ?
C10 C19 1.481(6) . ?
C11 C12 1.380(7) . ?
C11 H11 0.9500 . ?
C12 H12 0.9500 . ?
C13 C14 1.387(6) . ?
C13 C18 1.398(6) . ?
C14 C15 1.383(6) . ?
C14 H14 0.9500 . ?
C15 C16 1.403(6) . ?
C15 H15 0.9500 . ?
C16 C17 1.396(6) . ?
C16 C25 1.470(6) . ?
C17 C18 1.388(6) . ?
C17 H17 0.9500 . ?
C18 H18 0.9500 . ?
C19 C20 1.396(6) . ?
C19 C24 1.396(6) . ?
C20 C21 1.385(6) . ?
C20 H20 0.9500 . ?
C21 C22 1.399(6) . ?
C21 H21 0.9500 . ?
C22 C23 1.389(6) . ?
C22 C31 1.471(6) . ?
C23 C24 1.369(6) . ?
C23 H23 0.9500 . ?
C24 H24 0.9500 . ?
C25 C26 1.384(6) . ?
C25 C30 1.409(6) . ?
C26 C27 1.382(6) . ?
C26 H26 0.9500 . ?
C27 C28 1.388(6) . ?
C27 H27 0.9500 . ?
C28 C29 1.391(6) . ?
C28 C37 1.482(6) . ?
C29 C30 1.379(6) . ?
C29 H29 0.9500 . ?
C30 H30 0.9500 . ?
C31 C32 1.395(6) . ?
C31 C36 1.400(6) . ?
C32 C33 1.378(6) . ?
C32 H32 0.9500 . ?
C33 C34 1.399(6) . ?
C33 H33 0.9500 . ?
C34 C35 1.399(6) . ?
C34 C43 1.485(6) . ?
C35 C36 1.376(6) . ?
C35 H35 0.9500 . ?
C36 H36 0.9500 . ?
C37 C38 1.381(6) . ?
C37 C42 1.406(7) . ?
C38 C39 1.387(6) . ?
C38 H38 0.9500 . ?
C39 C40 1.386(6) . ?
C39 H39 0.9500 . ?
C40 C41 1.394(6) . ?
C40 C49 1.491(6) . ?
C41 C42 1.373(6) . ?
C41 H41 0.9500 . ?
C42 H42 0.9500 . ?
C43 C44 1.402(6) . ?
C43 C48 1.405(6) . ?
C44 C45 1.368(6) . ?
C44 H44 0.9500 . ?
C45 C46 1.414(6) . ?
C45 C55 1.488(6) . ?
C46 C47 1.384(6) . ?
C46 C57 1.469(6) . ?
C47 C48 1.395(6) . ?
C47 H47 0.9500 . ?
C48 H48 0.9500 . ?
C49 C54 1.394(6) . ?
C49 C50 1.402(6) . ?
C50 C51 1.384(6) . ?
C50 H50 0.9500 . ?
C51 C52 1.417(6) . ?
C51 C64 1.481(6) . ?
C52 C53 1.373(6) . ?
C52 C56 1.469(6) . ?
C53 C54 1.387(6) . ?
C53 H53 0.9500 . ?
C54 H54 0.9500 . ?
C55 C56 1.345(6) . ?
C55 C58 1.484(6) . ?
C56 C57 1.468(6) . ?
C57 C64 1.358(6) . ?
C58 C59 1.396(6) . ?
C58 C63 1.400(6) . ?
C59 C60 1.388(6) . ?
C59 C71 1.515(7) . ?
C60 C61 1.397(7) . ?
C60 H60 0.9500 . ?
C61 C62 1.380(7) . ?
C61 C72 1.493(7) . ?
C62 C63 1.383(6) . ?
C62 H62 0.9500 . ?
C63 C73 1.500(6) . ?
C64 C65 1.475(6) . ?
C65 C70 1.396(6) . ?
C65 C66 1.405(6) . ?
C66 C67 1.374(6) . ?
C66 C74 1.515(6) . ?
C67 C68 1.374(7) . ?
C67 H67 0.9500 . ?
C68 C69 1.387(7) . ?
C68 C75 1.508(6) . ?
C69 C70 1.396(6) . ?
C69 H69 0.9500 . ?
C70 C76 1.500(6) . ?
C71 H71A 0.9800 . ?
C71 H71B 0.9800 . ?
C71 H71C 0.9800 . ?
C72 H72A 0.9800 . ?
C72 H72B 0.9800 . ?
C72 H72C 0.9800 . ?
C73 H73A 0.9800 . ?
C73 H73B 0.9800 . ?
C73 H73C 0.9800 . ?
C74 H74A 0.9800 . ?
C74 H74B 0.9800 . ?
C74 H74C 0.9800 . ?
C75 H75A 0.9800 . ?
C75 H75B 0.9800 . ?
C75 H75C 0.9800 . ?
C76 H76A 0.9800 . ?
C76 H76B 0.9800 . ?
C76 H76C 0.9800 . ?
C1_1 C2_1 1.516(7) . ?
C1_1 H1A_1 0.9800 . ?
C1_1 H1B_1 0.9800 . ?
C1_1 H1C_1 0.9800 . ?
C2_1 C3_1 1.543(8) . ?
C2_1 H2A_1 0.9900 . ?
C2_1 H2B_1 0.9900 . ?
C3_1 C4_1 1.485(8) . ?
C3_1 H3A_1 0.9900 . ?
C3_1 H3B_1 0.9900 . ?
C4_1 C5_1 1.533(9) . ?
C4_1 H4A_1 0.9900 . ?
C4_1 H4B_1 0.9900 . ?
C5_1 H5A_1 0.9800 . ?
C5_1 H5B_1 0.9800 . ?
C5_1 H5C_1 0.9800 . ?

loop_
_geom_torsion_atom_site_label_1
_geom_torsion_atom_site_label_2
_geom_torsion_atom_site_label_3
_geom_torsion_atom_site_label_4
_geom_torsion
_geom_torsion_site_symmetry_1
_geom_torsion_site_symmetry_2
_geom_torsion_site_symmetry_3
_geom_torsion_site_symmetry_4
_geom_torsion_publ_flag
C6 C1 C2 C3 10.0(7) . . . . ?
C7 C1 C2 C3 -159.9(5) . . . . ?
C1 C2 C3 C4 -0.6(8) . . . . ?
C2 C3 C4 C5 -9.0(7) . . . . ?
C2 C3 C4 C13 154.4(5) . . . . ?
C3 C4 C5 C6 8.9(7) . . . . ?
C13 C4 C5 C6 -154.7(5) . . . . ?
C4 C5 C6 C1 0.8(7) . . . . ?
C2 C1 C6 C5 -10.1(7) . . . . ?
C7 C1 C6 C5 159.8(5) . . . . ?
C6 C1 C7 C8 -8.9(7) . . . . ?
C2 C1 C7 C8 160.3(5) . . . . ?
C6 C1 C7 C12 -177.4(4) . . . . ?
C2 C1 C7 C12 -8.2(7) . . . . ?
C12 C7 C8 C9 6.9(7) . . . . ?
C1 C7 C8 C9 -162.2(4) . . . . ?
C7 C8 C9 C10 3.5(7) . . . . ?
C8 C9 C10 C11 -11.5(7) . . . . ?
C8 C9 C10 C19 154.3(4) . . . . ?
C9 C10 C11 C12 9.4(7) . . . . ?
C19 C10 C11 C12 -156.1(4) . . . . ?
C10 C11 C12 C7 0.8(7) . . . . ?
C8 C7 C12 C11 -9.0(7) . . . . ?
C1 C7 C12 C11 160.1(4) . . . . ?
C5 C4 C13 C14 137.0(5) . . . . ?
C3 C4 C13 C14 -25.6(7) . . . . ?
C5 C4 C13 C18 -27.2(7) . . . . ?
C3 C4 C13 C18 170.1(4) . . . . ?
C18 C13 C14 C15 10.7(7) . . . . ?
C4 C13 C14 C15 -154.3(5) . . . . ?
C13 C14 C15 C16 0.3(7) . . . . ?
C14 C15 C16 C17 -11.4(6) . . . . ?
C14 C15 C16 C25 153.8(4) . . . . ?
C15 C16 C17 C18 11.8(6) . . . . ?
C25 C16 C17 C18 -153.0(4) . . . . ?
C16 C17 C18 C13 -1.1(7) . . . . ?
C14 C13 C18 C17 -10.3(6) . . . . ?
C4 C13 C18 C17 154.4(4) . . . . ?
C9 C10 C19 C20 38.1(7) . . . . ?
C11 C10 C19 C20 -156.9(5) . . . . ?
C9 C10 C19 C24 -127.0(5) . . . . ?
C11 C10 C19 C24 38.0(6) . . . . ?
C24 C19 C20 C21 7.5(7) . . . . ?
C10 C19 C20 C21 -157.6(4) . . . . ?
C19 C20 C21 C22 0.9(7) . . . . ?
C20 C21 C22 C23 -8.7(6) . . . . ?
C20 C21 C22 C31 161.1(4) . . . . ?
C21 C22 C23 C24 8.2(6) . . . . ?
C31 C22 C23 C24 -162.2(4) . . . . ?
C22 C23 C24 C19 0.2(7) . . . . ?
C20 C19 C24 C23 -8.1(7) . . . . ?
C10 C19 C24 C23 158.1(4) . . . . ?
C17 C16 C25 C26 -164.5(4) . . . . ?
C15 C16 C25 C26 31.3(6) . . . . ?
C17 C16 C25 C30 28.9(6) . . . . ?
C15 C16 C25 C30 -135.3(4) . . . . ?
C30 C25 C26 C27 9.9(6) . . . . ?
C16 C25 C26 C27 -157.1(4) . . . . ?
C25 C26 C27 C28 -0.8(7) . . . . ?
C26 C27 C28 C29 -8.7(6) . . . . ?
C26 C27 C28 C37 157.9(4) . . . . ?
C27 C28 C29 C30 8.9(6) . . . . ?
C37 C28 C29 C30 -158.0(4) . . . . ?
C28 C29 C30 C25 0.3(6) . . . . ?
C26 C25 C30 C29 -9.6(6) . . . . ?
C16 C25 C30 C29 157.8(4) . . . . ?
C23 C22 C31 C32 143.0(4) . . . . ?
C21 C22 C31 C32 -26.6(6) . . . . ?
C23 C22 C31 C36 -22.7(6) . . . . ?
C21 C22 C31 C36 167.6(4) . . . . ?
C36 C31 C32 C33 11.2(7) . . . . ?
C22 C31 C32 C33 -155.2(4) . . . . ?
C31 C32 C33 C34 2.3(7) . . . . ?
C32 C33 C34 C35 -13.7(6) . . . . ?
C32 C33 C34 C43 152.0(4) . . . . ?
C33 C34 C35 C36 11.7(6) . . . . ?
C43 C34 C35 C36 -153.9(4) . . . . ?
C34 C35 C36 C31 1.8(7) . . . . ?
C32 C31 C36 C35 -13.3(6) . . . . ?
C22 C31 C36 C35 153.0(4) . . . . ?
C27 C28 C37 C38 -41.3(6) . . . . ?
C29 C28 C37 C38 125.0(5) . . . . ?
C27 C28 C37 C42 152.8(4) . . . . ?
C29 C28 C37 C42 -40.9(6) . . . . ?
C42 C37 C38 C39 8.2(6) . . . . ?
C28 C37 C38 C39 -158.5(4) . . . . ?
C37 C38 C39 C40 -0.4(7) . . . . ?
C38 C39 C40 C41 -8.5(6) . . . . ?
C38 C39 C40 C49 156.6(4) . . . . ?
C39 C40 C41 C42 9.7(6) . . . . ?
C49 C40 C41 C42 -154.9(4) . . . . ?
C40 C41 C42 C37 -1.9(7) . . . . ?
C38 C37 C42 C41 -7.1(6) . . . . ?
C28 C37 C42 C41 159.1(4) . . . . ?
C33 C34 C43 C44 -14.8(6) . . . . ?
C35 C34 C43 C44 150.3(4) . . . . ?
C33 C34 C43 C48 178.8(4) . . . . ?
C35 C34 C43 C48 -16.2(6) . . . . ?
C48 C43 C44 C45 7.7(6) . . . . ?
C34 C43 C44 C45 -159.3(4) . . . . ?
C43 C44 C45 C46 -0.3(6) . . . . ?
C43 C44 C45 C55 165.4(4) . . . . ?
C44 C45 C46 C47 -7.3(6) . . . . ?
C55 C45 C46 C47 -175.4(4) . . . . ?
C44 C45 C46 C57 162.2(4) . . . . ?
C55 C45 C46 C57 -5.8(5) . . . . ?
C45 C46 C47 C48 7.0(6) . . . . ?
C57 C46 C47 C48 -158.9(5) . . . . ?
C46 C47 C48 C43 0.6(7) . . . . ?
C44 C43 C48 C47 -8.0(6) . . . . ?
C34 C43 C48 C47 158.6(4) . . . . ?
C39 C40 C49 C54 -130.8(4) . . . . ?
C41 C40 C49 C54 33.4(6) . . . . ?
C39 C40 C49 C50 32.0(6) . . . . ?
C41 C40 C49 C50 -163.8(4) . . . . ?
C54 C49 C50 C51 9.0(6) . . . . ?
C40 C49 C50 C51 -153.7(4) . . . . ?
C49 C50 C51 C52 0.0(6) . . . . ?
C49 C50 C51 C64 162.1(4) . . . . ?
C50 C51 C52 C53 -9.0(7) . . . . ?
C64 C51 C52 C53 -174.0(4) . . . . ?
C50 C51 C52 C56 158.3(4) . . . . ?
C64 C51 C52 C56 -6.7(5) . . . . ?
C51 C52 C53 C54 8.5(7) . . . . ?
C56 C52 C53 C54 -154.9(5) . . . . ?
C52 C53 C54 C49 0.8(7) . . . . ?
C50 C49 C54 C53 -9.6(6) . . . . ?
C40 C49 C54 C53 153.6(4) . . . . ?
C44 C45 C55 C56 -159.9(5) . . . . ?
C46 C45 C55 C56 7.1(5) . . . . ?
C44 C45 C55 C58 18.8(7) . . . . ?
C46 C45 C55 C58 -174.2(4) . . . . ?
C58 C55 C56 C57 176.1(4) . . . . ?
C45 C55 C56 C57 -5.2(5) . . . . ?
C58 C55 C56 C52 -21.6(10) . . . . ?
C45 C55 C56 C52 157.0(6) . . . . ?
C53 C52 C56 C55 5.4(10) . . . . ?
C51 C52 C56 C55 -159.7(6) . . . . ?
C53 C52 C56 C57 168.1(5) . . . . ?
C51 C52 C56 C57 3.0(5) . . . . ?
C55 C56 C57 C64 170.4(4) . . . . ?
C52 C56 C57 C64 2.0(5) . . . . ?
C55 C56 C57 C46 1.7(5) . . . . ?
C52 C56 C57 C46 -166.7(4) . . . . ?
C47 C46 C57 C64 6.9(9) . . . . ?
C45 C46 C57 C64 -160.3(6) . . . . ?
C47 C46 C57 C56 169.9(5) . . . . ?
C45 C46 C57 C56 2.7(4) . . . . ?
C56 C55 C58 C59 90.1(6) . . . . ?
C45 C55 C58 C59 -88.3(5) . . . . ?
C56 C55 C58 C63 -92.0(6) . . . . ?
C45 C55 C58 C63 89.5(5) . . . . ?
C63 C58 C59 C60 0.1(6) . . . . ?
C55 C58 C59 C60 178.0(4) . . . . ?
C63 C58 C59 C71 179.2(4) . . . . ?
C55 C58 C59 C71 -3.0(6) . . . . ?
C58 C59 C60 C61 0.0(7) . . . . ?
C71 C59 C60 C61 -179.0(5) . . . . ?
C59 C60 C61 C62 -0.7(7) . . . . ?
C59 C60 C61 C72 -179.4(5) . . . . ?
C60 C61 C62 C63 1.3(7) . . . . ?
C72 C61 C62 C63 180.0(5) . . . . ?
C61 C62 C63 C58 -1.2(7) . . . . ?
C61 C62 C63 C73 179.1(4) . . . . ?
C59 C58 C63 C62 0.4(6) . . . . ?
C55 C58 C63 C62 -177.5(4) . . . . ?
C59 C58 C63 C73 -179.9(4) . . . . ?
C55 C58 C63 C73 2.2(6) . . . . ?
C56 C57 C64 C65 171.7(4) . . . . ?
C46 C57 C64 C65 -25.8(9) . . . . ?
C56 C57 C64 C51 -6.0(5) . . . . ?
C46 C57 C64 C51 156.6(5) . . . . ?
C50 C51 C64 C57 -155.6(4) . . . . ?
C52 C51 C64 C57 8.0(5) . . . . ?
C50 C51 C64 C65 26.8(7) . . . . ?
C52 C51 C64 C65 -169.6(4) . . . . ?
C57 C64 C65 C70 73.5(6) . . . . ?
C51 C64 C65 C70 -109.3(5) . . . . ?
C57 C64 C65 C66 -102.1(5) . . . . ?
C51 C64 C65 C66 75.0(6) . . . . ?
C70 C65 C66 C67 -4.3(6) . . . . ?
C64 C65 C66 C67 171.3(4) . . . . ?
C70 C65 C66 C74 177.0(4) . . . . ?
C64 C65 C66 C74 -7.3(6) . . . . ?
C65 C66 C67 C68 -0.2(6) . . . . ?
C74 C66 C67 C68 178.5(4) . . . . ?
C66 C67 C68 C69 4.3(7) . . . . ?
C66 C67 C68 C75 -175.2(4) . . . . ?
C67 C68 C69 C70 -3.9(7) . . . . ?
C75 C68 C69 C70 175.6(4) . . . . ?
C66 C65 C70 C69 4.6(6) . . . . ?
C64 C65 C70 C69 -170.9(4) . . . . ?
C66 C65 C70 C76 -175.7(4) . . . . ?
C64 C65 C70 C76 8.8(6) . . . . ?
C68 C69 C70 C65 -0.5(7) . . . . ?
C68 C69 C70 C76 179.8(4) . . . . ?
C1_1 C2_1 C3_1 C4_1 66.0(7) . . . . ?
C2_1 C3_1 C4_1 C5_1 175.6(6) . . . . ?
